data_1542061
loop_
_publ_author_name
'Waltersson, K.'

_publ_section_title
;
 The crystal structure of Cs3 V2 O2 F7
;
_journal_name_full 'Crystal Structure Communications'
_journal_page_first 507
_journal_page_last 511
_journal_volume 7
_journal_year 1978
_chemical_formula_sum 'Cs3 F7 O2 V2'
_chemical_name_systematic 'Cs3 (F3 (V O F2)2)'
_space_group_IT_number 194
_symmetry_space_group_name_Hall '-P 6c 2c'
_symmetry_space_group_name_H-M 'P 63/m m c'
_cell_angle_alpha 90
_cell_angle_beta 90
_cell_angle_gamma 120
_cell_formula_units_Z 2
_cell_length_a 6.3346
_cell_length_b 6.3346
_cell_length_c 14.871
_cell_volume 516.784
_citation_journal_id_ASTM CSCMCS
_cod_data_source_file Waltersson_CSCMCS_1978_1370.cif
_cod_data_source_block Cs3F7O2V2
_cod_original_cell_volume 516.7842
_cod_database_code 1542061

loop_
_symmetry_equiv_pos_as_xyz
x,y,z
x-y,x,z+1/2
-y,x-y,z
-x,-y,z+1/2
-x+y,-x,z
y,-x+y,z+1/2
-y,-x,-z+1/2
x-y,-y,-z
x,x-y,-z+1/2
y,x,-z
-x+y,y,-z+1/2
-x,-x+y,-z
-x,-y,-z
-x+y,-x,-z-1/2
y,-x+y,-z
x,y,-z-1/2
x-y,x,-z
-y,x-y,-z-1/2
y,x,z-1/2
-x+y,y,z
-x,-x+y,z-1/2
-y,-x,z
x-y,-y,z-1/2
x,x-y,z

loop_
_atom_site_label
_atom_site_type_symbol
_atom_site_fract_x
_atom_site_fract_y
_atom_site_fract_z
_atom_site_occupancy
_atom_site_U_iso_or_equiv
V1 V+4 0 0 -0.14931 1 0.0
Cs1 Cs+1 0.3333 0.6667 0.06839 1 0.0
Cs2 Cs+1 0.3333 0.6667 0.75 1 0.0
F1 F-1 0.1298 0.2596 0.25 1 0.0
F2 F-1 0.1456 0.2912 0.59614 0.6667 0.0
O1 O-2 0.1456 0.2912 0.59614 0.3333 0.0
